data_7217680
loop_
_publ_author_name
'Gupta, Ajit N.'
'Kumar, Vinod'
'Singh, Vikram'
'Manar, Krishna K.'
'Drew, Michael G. B.'
'Singh, Nanhai'

_publ_section_title
;
 Intermolecular anagostic interactions in group 10 metal dithiocarbamates
;
_journal_issue 39
_journal_name_full CrystEngComm
_journal_page_first 9299
_journal_paper_doi 10.1039/C4CE01263A
_journal_volume 16
_journal_year 2014
_chemical_formula_sum 'C20 H22 Ni O4 S4'
_chemical_formula_weight 513.32
_chemical_name_systematic
;
 ?
;
_space_group_IT_number 14
_symmetry_cell_setting monoclinic
_symmetry_space_group_name_Hall '-P 2yn'
_symmetry_space_group_name_H-M 'P 1 21/n 1'
_atom_sites_solution_hydrogens geom
_atom_sites_solution_primary direct
_atom_sites_solution_secondary difmap
_audit_creation_method SHELXL-97
_cell_angle_alpha 90.00
_cell_angle_beta 90.537(4)
_cell_angle_gamma 90.00
_cell_formula_units_Z 2
_cell_length_a 4.7556(2)
_cell_length_b 5.8030(4)
_cell_length_c 39.1558(19)
_cell_measurement_reflns_used 7232
_cell_measurement_temperature 150(2)
_cell_measurement_theta_max 30.00
_cell_measurement_theta_min 3.12
_cell_volume 1080.53(10)
_computing_cell_refinement 'Crysalis, Oxford Diffraction'
_computing_data_collection 'Crysalis, Oxford Diffraction'
_computing_data_reduction 'Crysalis, Oxford Diffraction'
_computing_molecular_graphics PLATON(Spek,2004)
_computing_structure_refinement 'SHELXL-97 (Sheldrick, 1997)'
_computing_structure_solution 'SHELXS-97 (Sheldrick, 1997)'
_diffrn_ambient_temperature 150(2)
_diffrn_measured_fraction_theta_full 0.997
_diffrn_measured_fraction_theta_max 0.997
_diffrn_measurement_device 'Oxford Diffaction X-Calibur System'
_diffrn_measurement_method '321 frames, counting time 10 s.'
_diffrn_radiation_monochromator graphite
_diffrn_radiation_source 'fine-focus sealed tube'
_diffrn_radiation_type MoK\a
_diffrn_radiation_wavelength 0.71073
_diffrn_reflns_av_R_equivalents 0.0472
_diffrn_reflns_av_sigmaI/netI 0.0717
_diffrn_reflns_limit_h_max 3
_diffrn_reflns_limit_h_min -6
_diffrn_reflns_limit_k_max 7
_diffrn_reflns_limit_k_min -8
_diffrn_reflns_limit_l_max 54
_diffrn_reflns_limit_l_min -54
_diffrn_reflns_number 7232
_diffrn_reflns_theta_full 30.00
_diffrn_reflns_theta_max 30.00
_diffrn_reflns_theta_min 3.12
_diffrn_standards_decay_% n/a
_diffrn_standards_interval_count n/a
_diffrn_standards_interval_time n/a
_diffrn_standards_number n/a
_exptl_absorpt_coefficient_mu 1.309
_exptl_absorpt_correction_T_max 1.000
_exptl_absorpt_correction_T_min 0.914
_exptl_absorpt_correction_type empirical
_exptl_absorpt_process_details 'ABSPACK, Oxford Diffraction Ltd'
_exptl_crystal_colour white
_exptl_crystal_density_diffrn 1.578
_exptl_crystal_density_method 'not measured'
_exptl_crystal_description needle
_exptl_crystal_F_000 532
_exptl_crystal_size_max 0.30
_exptl_crystal_size_mid 0.07
_exptl_crystal_size_min 0.07
_refine_diff_density_max 0.669
_refine_diff_density_min -0.547
_refine_diff_density_rms 0.102
_refine_ls_extinction_method none
_refine_ls_goodness_of_fit_ref 1.092
_refine_ls_hydrogen_treatment constr
_refine_ls_matrix_type full
_refine_ls_number_parameters 134
_refine_ls_number_reflns 3156
_refine_ls_number_restraints 0
_refine_ls_restrained_S_all 1.092
_refine_ls_R_factor_all 0.0791
_refine_ls_R_factor_gt 0.0583
_refine_ls_shift/su_max 0.000
_refine_ls_shift/su_mean 0.000
_refine_ls_structure_factor_coef Fsqd
_refine_ls_weighting_details 'calc w=1/[\s^2^(Fo^2^)+(0.0282P)^2^+0.8011P] where P=(Fo^2^+2Fc^2^)/3'
_refine_ls_weighting_scheme calc
_refine_ls_wR_factor_gt 0.1021
_refine_ls_wR_factor_ref 0.1096
_reflns_number_gt 2500
_reflns_number_total 3156
_reflns_threshold_expression >2sigma(I)
_cod_data_source_file c4ce01263a2.cif
_cod_data_source_block 1
_cod_depositor_comments 'Adding full bibliography for 7217680--7217684.cif.'
_cod_original_sg_symbol_H-M P21/n
_cod_database_code 7217680

loop_
_symmetry_equiv_pos_as_xyz
'x, y, z'
'-x+1/2, y+1/2, -z+1/2'
'-x, -y, -z'
'x-1/2, -y-1/2, z-1/2'

loop_
_atom_site_label
_atom_site_type_symbol
_atom_site_fract_x
_atom_site_fract_y
_atom_site_fract_z
_atom_site_U_iso_or_equiv
_atom_site_adp_type
_atom_site_occupancy
_atom_site_symmetry_multiplicity
_atom_site_calc_flag
_atom_site_refinement_flags
Ni1 Ni 0.0000 0.0000 0.0000 0.01953(15) Uani 1 2 d S
S11 S -0.29201(17) -0.27679(13) 0.01507(2) 0.02302(18) Uani 1 1 d .
S13 S -0.08357(17) 0.09902(13) 0.05361(2) 0.02151(18) Uani 1 1 d .
C12 C -0.2950(6) -0.1363(5) 0.05296(8) 0.0176(6) Uani 1 1 d .
O14 O -0.4405(4) -0.1954(3) 0.07967(5) 0.0200(5) Uani 1 1 d .
C15 C -0.6237(6) -0.3983(5) 0.07668(8) 0.0198(6) Uani 1 1 d .
H15A H -0.5130 -0.5345 0.0718 0.024 Uiso 1 1 calc R
H15B H -0.7597 -0.3766 0.0583 0.024 Uiso 1 1 calc R
C16 C -0.7723(6) -0.4259(6) 0.11040(8) 0.0227(7) Uani 1 1 d .
H16A H -0.8724 -0.2845 0.1155 0.027 Uiso 1 1 calc R
H16B H -0.9103 -0.5483 0.1083 0.027 Uiso 1 1 calc R
C21 C -0.5763(6) -0.4810(5) 0.13985(8) 0.0196(6) Uani 1 1 d .
C22 C -0.4282(6) -0.6861(5) 0.14096(8) 0.0216(6) Uani 1 1 d .
H22 H -0.4524 -0.7920 0.1233 0.026 Uiso 1 1 calc R
C23 C -0.2430(6) -0.7390(5) 0.16787(8) 0.0226(7) Uani 1 1 d .
H23 H -0.1439 -0.8771 0.1680 0.027 Uiso 1 1 calc R
C24 C -0.2096(6) -0.5813(5) 0.19440(8) 0.0205(6) Uani 1 1 d .
C25 C -0.3559(6) -0.3750(6) 0.19348(8) 0.0246(7) Uani 1 1 d .
H25 H -0.3324 -0.2686 0.2110 0.029 Uiso 1 1 calc R
C26 C -0.5370(6) -0.3264(5) 0.16650(8) 0.0233(7) Uani 1 1 d .
H26 H -0.6342 -0.1873 0.1663 0.028 Uiso 1 1 calc R
O27 O -0.0401(5) -0.6161(4) 0.22243(6) 0.0281(5) Uani 1 1 d .
C28 C 0.1302(7) -0.8184(6) 0.22270(9) 0.0305(8) Uani 1 1 d .
H28A H 0.0117 -0.9523 0.2230 0.046 Uiso 1 1 calc R
H28B H 0.2490 -0.8178 0.2427 0.046 Uiso 1 1 calc R
H28C H 0.2444 -0.8212 0.2026 0.046 Uiso 1 1 calc R

loop_
_atom_site_aniso_label
_atom_site_aniso_U_11
_atom_site_aniso_U_22
_atom_site_aniso_U_33
_atom_site_aniso_U_23
_atom_site_aniso_U_13
_atom_site_aniso_U_12
Ni1 0.0291(3) 0.0146(3) 0.0148(3) -0.0016(2) -0.0017(2) -0.0053(2)
S11 0.0332(4) 0.0186(4) 0.0172(4) -0.0038(3) -0.0023(3) -0.0086(3)
S13 0.0308(4) 0.0162(4) 0.0175(4) -0.0035(3) -0.0007(3) -0.0060(3)
C12 0.0204(14) 0.0159(14) 0.0165(15) 0.0010(11) -0.0050(12) 0.0028(11)
O14 0.0221(10) 0.0181(10) 0.0197(11) -0.0011(9) -0.0048(9) -0.0033(8)
C15 0.0186(14) 0.0176(14) 0.0231(16) 0.0010(12) -0.0030(12) -0.0021(12)
C16 0.0187(14) 0.0248(16) 0.0247(17) -0.0007(13) -0.0001(13) -0.0022(12)
C21 0.0182(13) 0.0200(15) 0.0207(15) 0.0011(12) 0.0030(12) -0.0050(12)
C22 0.0256(15) 0.0211(15) 0.0180(16) -0.0027(12) 0.0008(13) -0.0053(12)
C23 0.0238(15) 0.0221(16) 0.0221(17) 0.0007(13) 0.0038(13) -0.0009(12)
C24 0.0182(14) 0.0261(16) 0.0173(15) 0.0029(12) 0.0014(12) -0.0063(12)
C25 0.0277(16) 0.0238(16) 0.0223(17) -0.0057(13) 0.0024(14) -0.0061(13)
C26 0.0235(15) 0.0200(15) 0.0264(18) -0.0044(13) 0.0034(14) -0.0025(12)
O27 0.0299(12) 0.0332(13) 0.0212(12) -0.0005(10) -0.0048(10) -0.0008(10)
C28 0.0288(17) 0.035(2) 0.0278(19) 0.0035(15) -0.0044(15) -0.0042(15)

loop_
_atom_type_symbol
_atom_type_description
_atom_type_scat_dispersion_real
_atom_type_scat_dispersion_imag
_atom_type_scat_source
C C 0.0033 0.0016 'International Tables Vol C Tables 4.2.6.8 and 6.1.1.4'
H H 0.0000 0.0000 'International Tables Vol C Tables 4.2.6.8 and 6.1.1.4'
N N 0.0061 0.0033 'International Tables Vol C Tables 4.2.6.8 and 6.1.1.4'
O O 0.0106 0.0060 'International Tables Vol C Tables 4.2.6.8 and 6.1.1.4'
Ni Ni 0.3393 1.1124 'International Tables Vol C Tables 4.2.6.8 and 6.1.1.4'
S S 0.1246 0.1234 'International Tables Vol C Tables 4.2.6.8 and 6.1.1.4'

loop_
_geom_angle_atom_site_label_1
_geom_angle_atom_site_label_2
_geom_angle_atom_site_label_3
_geom_angle
_geom_angle_site_symmetry_1
_geom_angle_site_symmetry_3
S11 Ni1 S11 180 . 3
S11 Ni1 S13 100.57(3) . 3
S11 Ni1 S13 79.43(3) 3 3
S11 Ni1 S13 79.43(3) . .
S11 Ni1 S13 100.57(3) 3 .
S13 Ni1 S13 180 3 .
C12 S11 Ni1 83.94(10) . .
C12 S13 Ni1 83.60(11) . .
O14 C12 S11 125.8(2) . .
O14 C12 S13 121.2(2) . .
S11 C12 S13 113.02(17) . .
C12 O14 C15 117.7(2) . .
O14 C15 C16 107.3(2) . .
C21 C16 C15 113.5(2) . .
C22 C21 C26 117.9(3) . .
C22 C21 C16 121.1(3) . .
C26 C21 C16 121.0(3) . .
C21 C22 C23 121.9(3) . .
C24 C23 C22 118.9(3) . .
O27 C24 C25 116.1(3) . .
O27 C24 C23 124.3(3) . .
C25 C24 C23 119.7(3) . .
C24 C25 C26 120.3(3) . .
C25 C26 C21 121.3(3) . .
C24 O27 C28 117.2(3) . .

loop_
_geom_bond_atom_site_label_1
_geom_bond_atom_site_label_2
_geom_bond_distance
_geom_bond_site_symmetry_2
Ni1 S11 2.2072(8) .
Ni1 S11 2.2072(8) 3
Ni1 S13 2.2161(8) 3
Ni1 S13 2.2161(8) .
S11 C12 1.693(3) .
S13 C12 1.696(3) .
C12 O14 1.305(3) .
O14 C15 1.468(3) .
C15 C16 1.512(4) .
C16 C21 1.510(4) .
C21 C22 1.384(4) .
C21 C26 1.388(4) .
C22 C23 1.401(4) .
C23 C24 1.392(4) .
C24 O27 1.371(4) .
C24 C25 1.385(4) .
C25 C26 1.386(4) .
O27 C28 1.426(4) .
